data_7240119
loop_
_publ_author_name
'Ben Yahia, Hamdi'
'Alkhateeb, Alaa'
'Essehli, Rachid'

_publ_section_title
;
 Structural and thermal properties of Na2Mn(SO4)2&#x00B7;4H2O and
 Na2Ni(SO4)2&#x00B7;10H2O
;
_journal_issue 18
_journal_name_full 'RSC Advances'
_journal_page_first 10420
_journal_page_last 10430
_journal_paper_doi 10.1039/D0RA00301H
_journal_volume 10
_journal_year 2020
_chemical_formula_moiety 'H8 Mn1 Na2 O12 S2'
_chemical_formula_sum 'H8 Mn Na2 O12 S2'
_chemical_formula_weight 365.1
_space_group_IT_number 14
_space_group_name_Hall '-P 2ybc'
_space_group_name_H-M_alt 'P 1 21/c 1'
_symmetry_cell_setting monoclinic
_symmetry_Int_Tables_number 14
_symmetry_space_group_name_Hall '-P 2ybc'
_symmetry_space_group_name_H-M 'P 1 21/c 1'
_audit_update_record
;
2020-02-18 deposited with the CCDC.	2020-03-02 downloaded from the CCDC.
;
_cell_angle_alpha 90
_cell_angle_beta 100.1720(10)
_cell_angle_gamma 90
_cell_formula_units_Z 2
_cell_length_a 5.5415(2)
_cell_length_b 8.3447(3)
_cell_length_c 11.2281(3)
_cell_measurement_reflns_used 9618
_cell_measurement_temperature 293
_cell_measurement_theta_max 28.72
_cell_measurement_theta_min 3.06
_cell_volume 511.05(3)
_computing_cell_refinement 'SAINT V8.38A (Bruker AXS Inc., 2016)'
_computing_data_collection 'Apex 3'
_computing_data_reduction 'SAINT V8.38A (Bruker AXS Inc., 2017)'
_computing_molecular_graphics Diamond
_computing_structure_refinement Jana2006
_computing_structure_solution 'Direct method'
_diffrn_ambient_temperature 293
_diffrn_measured_fraction_theta_full 0.99
_diffrn_measured_fraction_theta_max 0.99
_diffrn_measurement_device '\k--geometry diffractometer'
_diffrn_measurement_device_type 'Bruker D8 VENTURE'
_diffrn_measurement_method multi-scan
_diffrn_radiation_monochromator 'multilayer mirror'
_diffrn_radiation_probe x-ray
_diffrn_radiation_source 'microfocus sealed tube'
_diffrn_radiation_type 'Mo K\a'
_diffrn_radiation_wavelength 0.71073
_diffrn_reflns_av_R_equivalents 0.0222
_diffrn_reflns_av_unetI/netI 0.0142
_diffrn_reflns_limit_h_max 7
_diffrn_reflns_limit_h_min -6
_diffrn_reflns_limit_k_max 11
_diffrn_reflns_limit_k_min -11
_diffrn_reflns_limit_l_max 15
_diffrn_reflns_limit_l_min -15
_diffrn_reflns_number 9618
_diffrn_reflns_theta_full 28.72
_diffrn_reflns_theta_max 28.72
_diffrn_reflns_theta_min 3.06
_exptl_absorpt_coefficient_mu 1.844
_exptl_absorpt_correction_T_max 0.92
_exptl_absorpt_correction_T_min 0.88
_exptl_absorpt_correction_type multi-scan
_exptl_absorpt_process_details Sadabs
_exptl_crystal_colour colourless
_exptl_crystal_density_diffrn 2.3725
_exptl_crystal_description block
_exptl_crystal_F_000 366
_exptl_crystal_size_max 0.157
_exptl_crystal_size_mid 0.128
_exptl_crystal_size_min 0.108
_refine_diff_density_max 0.19
_refine_diff_density_min -0.23
_refine_ls_extinction_coef 6000(600)
_refine_ls_extinction_method 'B-C type 1 Gaussian isotropic (Becker & Coppens, 1974)'
_refine_ls_goodness_of_fit_gt 1.19
_refine_ls_goodness_of_fit_ref 1.16
_refine_ls_hydrogen_treatment refall
_refine_ls_number_constraints 0
_refine_ls_number_parameters 96
_refine_ls_number_reflns 1314
_refine_ls_number_restraints 6
_refine_ls_R_factor_all 0.0204
_refine_ls_R_factor_gt 0.0180
_refine_ls_shift/su_max 0.0038
_refine_ls_shift/su_mean 0.0002
_refine_ls_structure_factor_coef Fsqd
_refine_ls_weighting_details w=1/(\s^2^(I)+0.0017639999I^2^)
_refine_ls_weighting_scheme sigma
_refine_ls_wR_factor_gt 0.0582
_refine_ls_wR_factor_ref 0.0601
_reflns_number_gt 1198
_reflns_number_total 1314
_reflns_threshold_expression I>3\s(I)
_cod_data_source_file d0ra00301h2.cif
_cod_data_source_block ccdc1962424
_cod_depositor_comments
;
The following automatic conversions were performed:

data item '_diffrn_radiation_probe' value 'X-ray' was changed to
'x-ray' in accordance with the
/home/data/users/saulius/crontab/automatic-downloads/rss-feeds/RSC/lib/dictionaries/cif_core.dic
dictionary named 'cif_core.dic' version 2.4.2 last updated on
2011-04-26.

data item '_exptl_absorpt_correction_type' value 'Multi-scan' was
changed to 'multi-scan' in accordance with the
/home/data/users/saulius/crontab/automatic-downloads/rss-feeds/RSC/lib/dictionaries/cif_core.dic
dictionary named 'cif_core.dic' version 2.4.2 last updated on
2011-04-26.

Automatic conversion script
Id: cif_fix_values 7556 2019-12-06 15:28:31Z antanas 

 Adding full bibliography for 7240119--7240120.cif.
;
_cod_original_sg_symbol_Hall ' -P 2ybc '
_cod_original_formula_sum 'H8 Mn1 Na2 O12 S2'
_cod_database_code 7240119

loop_
_space_group_symop_id
_space_group_symop_operation_xyz
1 x,y,z
2 -x,y+1/2,-z+1/2
3 -x,-y,-z
4 x,-y+1/2,z+1/2

loop_
_atom_site_label
_atom_site_type_symbol
_atom_site_fract_x
_atom_site_fract_y
_atom_site_fract_z
_atom_site_adp_type
_atom_site_U_iso_or_equiv
_atom_site_site_symmetry_multiplicity
_atom_site_occupancy
_atom_site_calc_flag
_atom_site_refinement_flags
_atom_site_disorder_assembly
_atom_site_disorder_group
Na1 Na 0.12901(9) 0.92766(6) 0.36268(5) Uani 0.02082(16) 4 1 d . . .
Mn1 Mn 0 0.5 0.5 Uani 0.01387(10) 2 1 d . . .
S1 S 0.37292(5) 0.79212(3) 0.63561(2) Uani 0.01132(10) 4 1 d . . .
O1 O 0.20851(18) 0.91681(12) 0.57815(8) Uani 0.0234(3) 4 1 d . . .
O2 O 0.31892(17) 0.63864(11) 0.57209(9) Uani 0.0233(3) 4 1 d . . .
O3 O 0.63145(16) 0.83269(11) 0.63209(9) Uani 0.0222(3) 4 1 d . . .
O4 O 0.34724(18) 0.77406(12) 0.76397(8) Uani 0.0216(3) 4 1 d . . .
O5 O 0.13017(16) 0.45884(12) 0.33232(8) Uani 0.0181(3) 4 1 d . . .
H5b H 0.232(3) 0.3650(13) 0.3423(18) Uiso 0.040(5) 4 1 d . . .
H5a H 0.235(3) 0.5421(17) 0.312(2) Uiso 0.053(6) 4 1 d . . .
O6 O 0.18486(17) 0.28225(10) 0.58278(8) Uani 0.0192(3) 4 1 d . . .
H6a H 0.223(3) 0.210(2) 0.5222(13) Uiso 0.053(7) 4 1 d . . .
H6b H 0.3331(17) 0.288(2) 0.6416(12) Uiso 0.039(5) 4 1 d . . .

loop_
_atom_site_aniso_label
_atom_site_aniso_type_symbol
_atom_site_aniso_U_11
_atom_site_aniso_U_22
_atom_site_aniso_U_33
_atom_site_aniso_U_12
_atom_site_aniso_U_13
_atom_site_aniso_U_23
Na1 Na 0.0237(3) 0.0203(3) 0.0176(3) 0.00056(19) 0.0016(2) -0.00062(19)
Mn1 Mn 0.01556(16) 0.01332(17) 0.01288(16) -0.00115(8) 0.00297(10) -0.00116(8)
S1 S 0.01026(16) 0.01219(17) 0.01116(17) 0.00034(9) 0.00097(10) -0.00111(9)
O1 O 0.0265(5) 0.0260(5) 0.0172(4) 0.0133(4) 0.0022(4) 0.0046(3)
O2 O 0.0180(4) 0.0200(5) 0.0318(5) -0.0051(3) 0.0041(4) -0.0134(4)
O3 O 0.0137(4) 0.0210(4) 0.0324(5) -0.0051(3) 0.0057(3) -0.0045(4)
O4 O 0.0274(5) 0.0252(5) 0.0127(4) 0.0027(4) 0.0051(4) 0.0032(3)
O5 O 0.0191(4) 0.0202(4) 0.0165(4) 0.0013(3) 0.0069(3) 0.0012(3)
O6 O 0.0190(4) 0.0170(5) 0.0193(4) 0.0013(3) -0.0034(3) -0.0009(3)

loop_
_atom_type_symbol
_atom_type_scat_dispersion_real
_atom_type_scat_dispersion_imag
_atom_type_scat_source
H 0.0000 0.0000 'International Tables Vol C tables 4.2.6.8 and 6.1.1.1'
Mn 0.3368 0.7283 'International Tables Vol C tables 4.2.6.8 and 6.1.1.1'
Na 0.0362 0.0249 'International Tables Vol C tables 4.2.6.8 and 6.1.1.1'
O 0.0106 0.0060 'International Tables Vol C tables 4.2.6.8 and 6.1.1.1'
S 0.1246 0.1234 'International Tables Vol C tables 4.2.6.8 and 6.1.1.1'

loop_
_exptl_crystal_face_index_h
_exptl_crystal_face_index_k
_exptl_crystal_face_index_l
_exptl_crystal_face_perp_dist
? ? ? ?

loop_
_geom_angle_atom_site_label_1
_geom_angle_atom_site_label_2
_geom_angle_atom_site_label_3
_geom_angle_site_symmetry_1
_geom_angle_site_symmetry_2
_geom_angle_site_symmetry_3
_geom_angle
_geom_angle_publ_flag
O1 Na1 O1 . . 3_576 76.06(4) ?
O1 Na1 O3 . . 3_676 90.26(4) ?
O1 Na1 O4 . . 4_564 114.57(4) ?
O1 Na1 O5 . . 2_555 154.11(4) ?
O1 Na1 O6 . . 3_566 75.42(3) ?
O1 Na1 O3 3_576 . 3_676 89.85(4) ?
O1 Na1 O4 3_576 . 4_564 160.69(4) ?
O1 Na1 O5 3_576 . 2_555 80.16(3) ?
O1 Na1 O6 3_576 . 3_566 73.84(3) ?
O3 Na1 O4 3_676 . 4_564 105.62(4) ?
O3 Na1 O5 3_676 . 2_555 99.84(4) ?
O3 Na1 O6 3_676 . 3_566 160.34(4) ?
O4 Na1 O5 4_564 . 2_555 85.74(3) ?
O4 Na1 O6 4_564 . 3_566 92.73(4) ?
O5 Na1 O6 2_555 . 3_566 88.33(3) ?
O2 Mn1 O2 . . 3_566 180.0(5) ?
O2 Mn1 O5 . . . 92.00(4) ?
O2 Mn1 O5 . . 3_566 88.00(4) ?
O2 Mn1 O6 . . . 89.71(3) ?
O2 Mn1 O6 . . 3_566 90.29(3) ?
O2 Mn1 O5 3_566 . . 88.00(4) ?
O2 Mn1 O5 3_566 . 3_566 92.00(4) ?
O2 Mn1 O6 3_566 . . 90.29(3) ?
O2 Mn1 O6 3_566 . 3_566 89.71(3) ?
O5 Mn1 O5 . . 3_566 180.0(5) ?
O5 Mn1 O6 . . . 91.98(4) ?
O5 Mn1 O6 . . 3_566 88.02(4) ?
O5 Mn1 O6 3_566 . . 88.02(4) ?
O5 Mn1 O6 3_566 . 3_566 91.98(4) ?
O6 Mn1 O6 . . 3_566 180.0(5) ?
O1 S1 O2 . . . 110.46(5) ?
O1 S1 O3 . . . 110.95(6) ?
O1 S1 O4 . . . 110.10(6) ?
O2 S1 O3 . . . 107.54(6) ?
O2 S1 O4 . . . 109.70(6) ?
O3 S1 O4 . . . 108.02(6) ?

loop_
_geom_bond_atom_site_label_1
_geom_bond_atom_site_label_2
_geom_bond_site_symmetry_1
_geom_bond_site_symmetry_2
_geom_bond_distance
_geom_bond_publ_flag
Na1 O1 . . 2.3831(10) ?
Na1 O1 . 3_576 2.4623(12) ?
Na1 O3 . 3_676 2.3952(11) ?
Na1 O4 . 4_564 2.4490(11) ?
Na1 O5 . 2_555 2.4111(9) ?
Na1 O6 . 3_566 2.6162(11) ?
Mn1 O2 . . 2.1475(9) ?
Mn1 O2 . 3_566 2.1475(9) ?
Mn1 O5 . . 2.1593(9) ?
Mn1 O5 . 3_566 2.1593(9) ?
Mn1 O6 . . 2.2088(9) ?
Mn1 O6 . 3_566 2.2088(9) ?
S1 O1 . . 1.4565(10) ?
S1 O2 . . 1.4707(10) ?
S1 O3 . . 1.4794(9) ?
S1 O4 . . 1.4807(10) ?

loop_
_geom_hbond_atom_site_label_D
_geom_hbond_atom_site_label_H
_geom_hbond_atom_site_label_A
_geom_hbond_site_symmetry_D
_geom_hbond_site_symmetry_H
_geom_hbond_site_symmetry_A
_geom_hbond_distance_DH
_geom_hbond_distance_HA
_geom_hbond_distance_DA
_geom_hbond_angle_DHA
_geom_hbond_publ_flag
O5 H5b O3 . . 3_666 0.960(13) 1.817(12) 2.7634(13) 168.3(15) ?
O5 H5a O4 . . 4_564 0.960(17) 1.774(16) 2.7074(14) 163.3(14) ?
O6 H6a O3 . . 3_666 0.960(17) 2.067(16) 2.9400(14) 150.4(16) ?
O6 H6b O4 . . 2_646 0.960(10) 1.901(10) 2.8483(12) 168.8(13) ?

loop_
_restr_angle_atom_site_label_1
_restr_angle_site_symmetry_1
_restr_angle_atom_site_label_2
_restr_angle_site_symmetry_2
_restr_angle_atom_site_label_3
_restr_angle_site_symmetry_3
_restr_angle_target
_restr_angle_target_weight_param
H5a . O5 . H5b . 104.5 0.01
H6a . O6 . H6b . 104.5 0.01

loop_
_restr_distance_atom_site_label_1
_restr_distance_site_symmetry_1
_restr_distance_atom_site_label_2
_restr_distance_site_symmetry_2
_restr_distance_target
_restr_distance_target_weight_param
O5 . H5a . 0.96 0.001
O5 . H5b . 0.96 0.001
O6 . H6a . 0.96 0.001
O6 . H6b . 0.96 0.001

loop_
_twin_individual_id
_twin_individual_mass_fraction_refined
_twin_individual_twin_matrix_11
_twin_individual_twin_matrix_12
_twin_individual_twin_matrix_13
_twin_individual_twin_matrix_21
_twin_individual_twin_matrix_22
_twin_individual_twin_matrix_23
_twin_individual_twin_matrix_31
_twin_individual_twin_matrix_32
_twin_individual_twin_matrix_33
? ? ? ? ? ? ? ? ? ? ?
